data_4515012
loop_
_publ_author_name
'Arg\"uello-Velasco, Rub\'en Oswaldo'
'Dziuk, B\/la\.zej'
'Zarychta, Bartosz'
'Ord\'o\~nez, Mario'
'Kafarski, Pawe\/l'

_publ_section_title
;
 Reactions of Piperazin-2-one, Morpholin-3-one, and Thiomorpholin-3-one
 with Triethyl Phosphite Prompted by Phosphoryl Chloride: Scope and
 Limitations.
;
_journal_issue 5
_journal_name_full 'ACS omega'
_journal_page_first 9056
_journal_page_last 9064
_journal_paper_doi 10.1021/acsomega.9b01137
_journal_volume 4
_journal_year 2019
_chemical_formula_sum 'C4 H13 Cl N2 O6 P2'
_chemical_formula_weight 282.55
_space_group_crystal_system triclinic
_space_group_IT_number 2
_space_group_name_Hall '-P 1'
_space_group_name_H-M_alt 'P -1'
_symmetry_space_group_name_Hall '-P 1'
_symmetry_space_group_name_H-M 'P -1'
_atom_sites_solution_hydrogens geom
_audit_creation_method SHELXL-2014/7
_cell_angle_alpha 98.880(5)
_cell_angle_beta 99.850(6)
_cell_angle_gamma 97.871(6)
_cell_formula_units_Z 2
_cell_length_a 7.9283(6)
_cell_length_b 8.0672(4)
_cell_length_c 8.2847(5)
_cell_measurement_reflns_used 3463
_cell_measurement_temperature 100.0(1)
_cell_measurement_theta_max 25.998
_cell_measurement_theta_min 3.281
_cell_volume 508.50(6)
_computing_cell_refinement 'CrysAlisCCD (Oxford Diffraction Ltd., 2008)'
_computing_data_collection 'CrysAlisCCD (Oxford Diffraction Ltd., 2008)'
_computing_data_reduction 'CrysAlisCCD (Oxford Diffraction Ltd., 2008)'
_computing_molecular_graphics 'SHELXTL (Sheldrick, 2008)'
_computing_publication_material 'SHELXL-2014/7 (Sheldrick, 2014)'
_computing_structure_refinement 'SHELXL-2014/7 (Sheldrick, 2014)'
_computing_structure_solution 'SHELXS-2014/7 (Sheldrick, 2014)'
_diffrn_ambient_temperature 100.0(1)
_diffrn_detector_area_resol_mean '1024 x 1024 with blocks 2 x 2'
_diffrn_measured_fraction_theta_full 0.987
_diffrn_measured_fraction_theta_max 0.986
_diffrn_measurement_device_type Xcalibur
_diffrn_measurement_method \w--scan
_diffrn_radiation_type MoK\a
_diffrn_radiation_wavelength 0.71073
_diffrn_reflns_av_R_equivalents 0.0400
_diffrn_reflns_av_unetI/netI 0.0505
_diffrn_reflns_Laue_measured_fraction_full 0.987
_diffrn_reflns_Laue_measured_fraction_max 0.986
_diffrn_reflns_limit_h_max 9
_diffrn_reflns_limit_h_min -9
_diffrn_reflns_limit_k_max 9
_diffrn_reflns_limit_k_min -9
_diffrn_reflns_limit_l_max 10
_diffrn_reflns_limit_l_min -5
_diffrn_reflns_number 3463
_diffrn_reflns_point_group_measured_fraction_full 0.987
_diffrn_reflns_point_group_measured_fraction_max 0.986
_diffrn_reflns_theta_full 25.242
_diffrn_reflns_theta_max 25.998
_diffrn_reflns_theta_min 3.281
_diffrn_source 'fine-focus sealed tube'
_exptl_absorpt_coefficient_mu 0.703
_exptl_absorpt_correction_type none
_exptl_crystal_colour colourless
_exptl_crystal_density_diffrn 1.845
_exptl_crystal_density_method 'not measured'
_exptl_crystal_description plate
_exptl_crystal_F_000 292
_exptl_crystal_size_max 0.5
_exptl_crystal_size_mid 0.45
_exptl_crystal_size_min 0.4
_refine_diff_density_max 0.987
_refine_diff_density_min -0.700
_refine_diff_density_rms 0.141
_refine_ls_extinction_method none
_refine_ls_goodness_of_fit_ref 1.088
_refine_ls_hydrogen_treatment mixed
_refine_ls_matrix_type full
_refine_ls_number_parameters 142
_refine_ls_number_reflns 1957
_refine_ls_number_restraints 7
_refine_ls_restrained_S_all 1.087
_refine_ls_R_factor_all 0.0648
_refine_ls_R_factor_gt 0.0553
_refine_ls_shift/su_max 0.000
_refine_ls_shift/su_mean 0.000
_refine_ls_structure_factor_coef Fsqd
_refine_ls_weighting_details 'w=1/[\s^2^(Fo^2^)+(0.0931P)^2^+0.5214P] where P=(Fo^2^+2Fc^2^)/3'
_refine_ls_weighting_scheme calc
_refine_ls_wR_factor_gt 0.1491
_refine_ls_wR_factor_ref 0.1542
_reflns_Friedel_coverage 0.000
_reflns_number_gt 1622
_reflns_number_total 1966
_reflns_threshold_expression 'I > 2\s(I)'
_cod_data_source_file ao9b01137_si_002.cif
_cod_data_source_block BD189_a
_cod_database_code 4515012
_shelx_shelxl_version_number 2014/7
_shelx_space_group_comment
;
The symmetry employed for this shelxl refinement is uniquely defined
by the following loop, which should always be used as a source of
symmetry information in preference to the above space-group names.
They are only intended as comments.
;

loop_
_space_group_symop_operation_xyz
'x, y, z'
'-x, -y, -z'

loop_
_atom_site_label
_atom_site_type_symbol
_atom_site_fract_x
_atom_site_fract_y
_atom_site_fract_z
_atom_site_U_iso_or_equiv
_atom_site_adp_type
_atom_site_occupancy
_atom_site_site_symmetry_order
_atom_site_calc_flag
_atom_site_refinement_flags_posn
_atom_site_refinement_flags_adp
P1 P 0.65274(13) 0.27202(13) 0.52548(12) 0.0111(3) Uani 1 1 d . .
P2 P 0.68228(13) 0.27984(12) 0.09312(12) 0.0107(3) Uani 1 1 d . .
Cl1 Cl 0.13465(12) 0.24657(12) 0.70448(11) 0.0144(3) Uani 1 1 d . .
C1 C 0.4803(5) 0.1961(5) 0.3386(5) 0.0102(8) Uani 1 1 d . .
H1 H 0.4821 0.0759 0.2971 0.012 Uiso 1 1 calc R U
C2 C 0.4942(5) 0.2959(5) 0.1972(5) 0.0112(8) Uani 1 1 d . .
H2 H 0.4959 0.4163 0.2408 0.013 Uiso 1 1 calc R U
C3 C 0.1665(5) 0.2444(5) 0.1184(5) 0.0136(8) Uani 1 1 d . .
H3A H 0.0697 0.1996 0.0262 0.016 Uiso 1 1 calc R U
H3B H 0.1597 0.3621 0.1593 0.016 Uiso 1 1 calc R U
C4 C 0.1571(5) 0.1418(5) 0.2564(5) 0.0128(8) Uani 1 1 d . .
H4A H 0.0505 0.1499 0.2974 0.015 Uiso 1 1 calc R U
H4B H 0.1582 0.0229 0.2144 0.015 Uiso 1 1 calc R U
O1 O 0.5672(4) 0.2138(4) 0.6649(3) 0.0149(6) Uani 1 1 d . .
H1C H 0.612(5) 0.295(5) 0.769(5) 0.022 Uiso 1 1 calc R U
O2 O 0.7869(4) 0.1536(4) 0.4853(3) 0.0165(6) Uani 1 1 d . U
H2C H 0.877(6) 0.193(4) 0.538(6) 0.025 Uiso 1 1 calc R U
O3 O 0.7157(4) 0.4568(3) 0.5482(3) 0.0138(6) Uani 1 1 d . .
O4 O 0.8446(4) 0.3763(3) 0.2220(3) 0.0137(6) Uani 1 1 d D .
H4 H 0.843(3) 0.4910(14) 0.236(4) 0.021 Uiso 1 1 calc DR U
O5 O 0.7010(4) 0.0991(3) 0.0458(3) 0.0154(6) Uani 1 1 d . .
O6 O 0.6404(4) 0.3763(3) -0.0504(3) 0.0138(6) Uani 1 1 d . .
N1 N 0.3101(4) 0.2112(4) 0.3938(4) 0.0123(7) Uani 1 1 d . .
H1A H 0.3030 0.1553 0.4777 0.015 Uiso 1 1 calc R U
H1B H 0.3078 0.3202 0.4310 0.015 Uiso 1 1 calc R U
N2 N 0.3349(4) 0.2340(4) 0.0603(4) 0.0119(7) Uani 1 1 d . .
H2A H 0.3407 0.2956 -0.0195 0.014 Uiso 1 1 calc R U
H2B H 0.3357 0.1264 0.0160 0.014 Uiso 1 1 calc R U

loop_
_atom_site_aniso_label
_atom_site_aniso_U_11
_atom_site_aniso_U_22
_atom_site_aniso_U_33
_atom_site_aniso_U_23
_atom_site_aniso_U_13
_atom_site_aniso_U_12
P1 0.0169(5) 0.0098(5) 0.0070(5) 0.0022(4) 0.0021(4) 0.0033(4)
P2 0.0159(5) 0.0096(5) 0.0074(5) 0.0014(4) 0.0032(4) 0.0039(4)
Cl1 0.0185(5) 0.0152(5) 0.0098(5) 0.0030(4) 0.0026(4) 0.0039(4)
C1 0.0170(19) 0.0079(18) 0.0074(17) 0.0016(14) 0.0042(15) 0.0058(15)
C2 0.0153(19) 0.0099(18) 0.0085(18) -0.0002(15) 0.0043(15) 0.0019(14)
C3 0.016(2) 0.016(2) 0.0103(18) 0.0041(15) 0.0035(15) 0.0056(15)
C4 0.017(2) 0.0110(19) 0.0103(19) 0.0017(15) 0.0021(16) 0.0023(15)
O1 0.0219(16) 0.0148(14) 0.0072(13) 0.0020(11) 0.0033(12) 0.0001(12)
O2 0.0180(15) 0.0151(14) 0.0145(14) 0.0006(11) -0.0024(12) 0.0058(12)
O3 0.0219(15) 0.0082(13) 0.0116(13) 0.0016(11) 0.0039(11) 0.0032(11)
O4 0.0189(15) 0.0111(14) 0.0108(13) 0.0015(11) 0.0032(11) 0.0017(11)
O5 0.0232(16) 0.0096(14) 0.0150(14) 0.0016(11) 0.0064(12) 0.0054(11)
O6 0.0203(15) 0.0155(15) 0.0067(13) 0.0033(11) 0.0040(11) 0.0039(11)
N1 0.0190(18) 0.0088(16) 0.0106(16) 0.0035(13) 0.0051(13) 0.0031(13)
N2 0.0172(17) 0.0113(16) 0.0079(15) 0.0028(13) 0.0016(13) 0.0043(13)

loop_
_atom_type_symbol
_atom_type_description
_atom_type_scat_dispersion_real
_atom_type_scat_dispersion_imag
_atom_type_scat_source
C C 0.0033 0.0016 'International Tables Vol C Tables 4.2.6.8 and 6.1.1.4'
H H 0.0000 0.0000 'International Tables Vol C Tables 4.2.6.8 and 6.1.1.4'
O O 0.0106 0.0060 'International Tables Vol C Tables 4.2.6.8 and 6.1.1.4'
N N 0.0061 0.0033 'International Tables Vol C Tables 4.2.6.8 and 6.1.1.4'
P P 0.1023 0.0942 'International Tables Vol C Tables 4.2.6.8 and 6.1.1.4'
Cl Cl 0.1484 0.1585 'International Tables Vol C Tables 4.2.6.8 and 6.1.1.4'

loop_
_geom_angle_atom_site_label_1
_geom_angle_atom_site_label_2
_geom_angle_atom_site_label_3
_geom_angle
O3 P1 O1 115.57(16)
O3 P1 O2 115.81(16)
O1 P1 O2 108.87(17)
O3 P1 C1 111.90(17)
O1 P1 C1 102.86(17)
O2 P1 C1 99.97(16)
O5 P2 O6 116.40(16)
O5 P2 O4 109.68(17)
O6 P2 O4 111.12(16)
O5 P2 C2 110.59(17)
O6 P2 C2 102.14(16)
O4 P2 C2 106.24(16)
N1 C1 C2 109.0(3)
N1 C1 P1 106.6(2)
C2 C1 P1 114.4(3)
N1 C1 H1 108.9
C2 C1 H1 108.9
P1 C1 H1 108.9
N2 C2 C1 109.0(3)
N2 C2 P2 105.4(2)
C1 C2 P2 117.4(3)
N2 C2 H2 108.3
C1 C2 H2 108.3
P2 C2 H2 108.3
N2 C3 C4 109.0(3)
N2 C3 H3A 109.9
C4 C3 H3A 109.9
N2 C3 H3B 109.9
C4 C3 H3B 109.9
H3A C3 H3B 108.3
N1 C4 C3 108.4(3)
N1 C4 H4A 110.0
C3 C4 H4A 110.0
N1 C4 H4B 110.0
C3 C4 H4B 110.0
H4A C4 H4B 108.4
P1 O1 H1C 109.5
P1 O2 H2C 109.5
P2 O4 H4 109.5
C4 N1 C1 112.4(3)
C4 N1 H1A 109.1
C1 N1 H1A 109.1
C4 N1 H1B 109.1
C1 N1 H1B 109.1
H1A N1 H1B 107.9
C3 N2 C2 113.8(3)
C3 N2 H2A 108.8
C2 N2 H2A 108.8
C3 N2 H2B 108.8
C2 N2 H2B 108.8
H2A N2 H2B 107.7

loop_
_geom_bond_atom_site_label_1
_geom_bond_atom_site_label_2
_geom_bond_distance
P1 O3 1.478(3)
P1 O1 1.537(3)
P1 O2 1.567(3)
P1 C1 1.843(4)
P2 O5 1.485(3)
P2 O6 1.533(3)
P2 O4 1.550(3)
P2 C2 1.855(4)
C1 N1 1.511(5)
C1 C2 1.531(5)
C1 H1 0.9800
C2 N2 1.514(5)
C2 H2 0.9800
C3 N2 1.503(5)
C3 C4 1.518(5)
C3 H3A 0.9700
C3 H3B 0.9700
C4 N1 1.492(5)
C4 H4A 0.9700
C4 H4B 0.9700
O1 H1C 0.98(5)
O2 H2C 0.77(5)
O4 H4 0.917(10)
N1 H1A 0.8900
N1 H1B 0.8900
N2 H2A 0.8900
N2 H2B 0.8900

loop_
_geom_hbond_atom_site_label_D
_geom_hbond_atom_site_label_H
_geom_hbond_atom_site_label_A
_geom_hbond_distance_DH
_geom_hbond_distance_HA
_geom_hbond_distance_DA
_geom_hbond_angle_DHA
_geom_hbond_site_symmetry_A
C1 H1 O1 0.98 2.39 3.271(5) 148.6 2_656
C3 H3A Cl1 0.97 2.87 3.398(4) 115.1 1_554
C3 H3B O3 0.97 2.58 3.280(5) 128.8 2_666
O1 H1C O6 0.98 1.51 2.447(4) 160.1 1_556
O2 H2C Cl1 0.77 2.20 2.960(3) 166.8 1_655
O4 H4 Cl1 0.92 2.07 2.985(3) 172.2 2_666
N1 H1A Cl1 0.89 2.56 3.122(3) 121.8 .
N1 H1A O2 0.89 2.58 3.287(4) 137.4 2_656
N1 H1B O3 0.89 1.82 2.690(4) 165.6 2_666
N2 H2A Cl1 0.89 2.51 3.123(3) 126.2 1_554
N2 H2A O6 0.89 2.44 2.889(4) 111.4 .
N2 H2A O6 0.89 2.60 3.138(4) 119.8 2_665
N2 H2B O5 0.89 1.78 2.655(4) 166.7 2_655

loop_
_geom_torsion_atom_site_label_1
_geom_torsion_atom_site_label_2
_geom_torsion_atom_site_label_3
_geom_torsion_atom_site_label_4
_geom_torsion
O3 P1 C1 N1 -90.2(3)
O1 P1 C1 N1 34.5(3)
O2 P1 C1 N1 146.6(2)
O3 P1 C1 C2 30.4(3)
O1 P1 C1 C2 155.0(3)
O2 P1 C1 C2 -92.8(3)
N1 C1 C2 N2 -54.5(4)
P1 C1 C2 N2 -173.7(2)
N1 C1 C2 P2 -174.1(2)
P1 C1 C2 P2 66.7(3)
O5 P2 C2 N2 -72.4(3)
O6 P2 C2 N2 52.1(3)
O4 P2 C2 N2 168.6(2)
O5 P2 C2 C1 49.1(3)
O6 P2 C2 C1 173.6(3)
O4 P2 C2 C1 -69.9(3)
N2 C3 C4 N1 58.1(4)
C3 C4 N1 C1 -61.7(4)
C2 C1 N1 C4 60.2(4)
P1 C1 N1 C4 -175.8(2)
C4 C3 N2 C2 -57.6(4)
C1 C2 N2 C3 55.8(4)
P2 C2 N2 C3 -177.4(2)
